data_7154513
loop_
_publ_author_name
'Boehringer, R\'egis'
'Geoffroy, Philippe'
'Miesch, Michel'

_publ_section_title
;
 Base catalyzed synthesis of bicyclo[3.2.1]octane scaffolds.
;
_journal_issue 25
_journal_name_full 'Organic &amp; biomolecular chemistry'
_journal_page_first 6940
_journal_page_last 6943
_journal_paper_doi 10.1039/c5ob00933b
_journal_volume 13
_journal_year 2015
_chemical_formula_moiety 'C12 H16 O4'
_chemical_formula_sum 'C12 H16 O4'
_chemical_formula_weight 224.25
_chemical_name_systematic
;
 ?
;
_space_group_IT_number 14
_symmetry_cell_setting monoclinic
_symmetry_space_group_name_Hall '-P 2ybc'
_symmetry_space_group_name_H-M 'P 1 21/c 1'
_atom_sites_solution_hydrogens geom
_atom_sites_solution_primary direct
_atom_sites_solution_secondary difmap
_audit_creation_method SHELXL-97
_audit_update_record
;
2013-08-27 deposited with the CCDC.
2015-05-28 downloaded from the CCDC.
;
_cell_angle_alpha 90.00
_cell_angle_beta 113.130(2)
_cell_angle_gamma 90.00
_cell_formula_units_Z 4
_cell_length_a 9.4761(3)
_cell_length_b 6.4856(2)
_cell_length_c 19.7055(6)
_cell_measurement_reflns_used 5547
_cell_measurement_temperature 173(2)
_cell_measurement_theta_max 66.67
_cell_measurement_theta_min 4.88
_cell_volume 1113.71(6)
_computing_cell_refinement 'Bruker SAINT'
_computing_data_collection 'Bruker APEX2'
_computing_data_reduction 'Bruker SAINT'
_computing_molecular_graphics 'Bruker SHELXTL'
_computing_publication_material 'Bruker SHELXTL'
_computing_structure_refinement 'SHELXL-97 (Sheldrick, 2008)'
_computing_structure_solution 'SHELXS-97 (Sheldrick 2008)'
_diffrn_ambient_temperature 173(2)
_diffrn_measured_fraction_theta_full 0.990
_diffrn_measured_fraction_theta_max 0.990
_diffrn_measurement_device_type 'Bruker APEX-II CCD'
_diffrn_measurement_method '\f and \w scans'
_diffrn_radiation_monochromator mirror
_diffrn_radiation_source 'Cu-ImuS microfocus tube'
_diffrn_radiation_type CuK\a
_diffrn_radiation_wavelength 1.54178
_diffrn_reflns_av_R_equivalents 0.0228
_diffrn_reflns_av_sigmaI/netI 0.0195
_diffrn_reflns_limit_h_max 11
_diffrn_reflns_limit_h_min -11
_diffrn_reflns_limit_k_max 6
_diffrn_reflns_limit_k_min -7
_diffrn_reflns_limit_l_max 23
_diffrn_reflns_limit_l_min -23
_diffrn_reflns_number 9304
_diffrn_reflns_theta_full 66.71
_diffrn_reflns_theta_max 66.71
_diffrn_reflns_theta_min 4.88
_exptl_absorpt_coefficient_mu 0.828
_exptl_absorpt_correction_T_max 0.9520
_exptl_absorpt_correction_T_min 0.7604
_exptl_absorpt_correction_type multi-scan
_exptl_absorpt_process_details sadabs
_exptl_crystal_colour colourless
_exptl_crystal_density_diffrn 1.337
_exptl_crystal_density_method 'not measured'
_exptl_crystal_description plate
_exptl_crystal_F_000 480
_exptl_crystal_size_max 0.35
_exptl_crystal_size_mid 0.12
_exptl_crystal_size_min 0.06
_refine_diff_density_max 0.828
_refine_diff_density_min -0.234
_refine_diff_density_rms 0.081
_refine_ls_extinction_method none
_refine_ls_goodness_of_fit_ref 1.072
_refine_ls_hydrogen_treatment constr
_refine_ls_matrix_type full
_refine_ls_number_parameters 147
_refine_ls_number_reflns 1953
_refine_ls_number_restraints 0
_refine_ls_restrained_S_all 1.072
_refine_ls_R_factor_all 0.0725
_refine_ls_R_factor_gt 0.0697
_refine_ls_shift/su_max 0.000
_refine_ls_shift/su_mean 0.000
_refine_ls_structure_factor_coef Fsqd
_refine_ls_weighting_details 'calc w=1/[\s^2^(Fo^2^)+(0.1155P)^2^+0.9569P] where P=(Fo^2^+2Fc^2^)/3'
_refine_ls_weighting_scheme calc
_refine_ls_wR_factor_gt 0.1829
_refine_ls_wR_factor_ref 0.1866
_reflns_number_gt 1814
_reflns_number_total 1953
_reflns_threshold_expression I>2\s(I)
_cod_data_source_file c5ob00933b2.cif
_cod_data_source_block mmpg130730
_cod_depositor_comments
;
The following automatic conversions were performed:

'_symmetry_cell_setting' value 'Monoclinic' changed to 'monoclinic'
according to
/usr/data/users/saulius/crontab/automatic-downloads/rss-feeds/RSC/lib/dictionaries/cif_core.dic
dictionary named 'cif_core.dic' version 2.4.2 from 2011-04-26.

Automatic conversion script
Id: cif_fix_values 3271 2015-04-21 07:52:19Z andrius 

 Adding full bibliography for 7154513--7154515.cif.
;
_cod_original_sg_symbol_H-M 'P 21/c'
_cod_database_code 7154513

loop_
_symmetry_equiv_pos_as_xyz
'x, y, z'
'-x, y+1/2, -z+1/2'
'-x, -y, -z'
'x, -y-1/2, z-1/2'

loop_
_atom_site_label
_atom_site_type_symbol
_atom_site_fract_x
_atom_site_fract_y
_atom_site_fract_z
_atom_site_U_iso_or_equiv
_atom_site_adp_type
_atom_site_occupancy
_atom_site_symmetry_multiplicity
_atom_site_calc_flag
_atom_site_refinement_flags
C1 C -0.0887(2) 0.2836(3) 0.13952(12) 0.0245(5) Uani 1 1 d .
C2 C 0.0519(3) 0.2845(3) 0.21098(12) 0.0243(5) Uani 1 1 d .
C3 C 0.1844(2) 0.3454(4) 0.19043(12) 0.0275(5) Uani 1 1 d .
H3 H 0.2745 0.3976 0.2338 0.033 Uiso 1 1 calc R
C4 C 0.2215(2) 0.1430(4) 0.15868(12) 0.0266(5) Uani 1 1 d .
H4 H 0.2379 0.0317 0.1961 0.032 Uiso 1 1 calc R
C5 C 0.0832(2) 0.0820(4) 0.08864(11) 0.0263(5) Uani 1 1 d .
H5A H 0.0753 0.1786 0.0484 0.032 Uiso 1 1 calc R
H5B H 0.1004 -0.0579 0.0733 0.032 Uiso 1 1 calc R
C6 C -0.0674(2) 0.0839(3) 0.09933(11) 0.0255(5) Uani 1 1 d .
H6A H -0.0714 -0.0384 0.1286 0.031 Uiso 1 1 calc R
H6B H -0.1536 0.0735 0.0505 0.031 Uiso 1 1 calc R
C7 C -0.2414(3) 0.2862(4) 0.14702(14) 0.0338(6) Uani 1 1 d .
H7A H -0.2521 0.1605 0.1722 0.051 Uiso 1 1 calc R
H7B H -0.3245 0.2929 0.0979 0.051 Uiso 1 1 calc R
H7C H -0.2465 0.4070 0.1758 0.051 Uiso 1 1 calc R
C8 C -0.0566(3) 0.4634(3) 0.09803(11) 0.0262(5) Uani 1 1 d .
C9 C 0.1134(3) 0.5130(4) 0.13166(13) 0.0306(6) Uani 1 1 d .
H9A H 0.1314 0.6517 0.1544 0.037 Uiso 1 1 calc R
H9B H 0.1576 0.5079 0.0938 0.037 Uiso 1 1 calc R
C10 C 0.3673(3) 0.1602(4) 0.14344(14) 0.0337(6) Uani 1 1 d .
H10A H 0.3461 0.2439 0.0985 0.040 Uiso 1 1 calc R
H10B H 0.4482 0.2306 0.1853 0.040 Uiso 1 1 calc R
C11 C 0.4227(3) -0.0498(4) 0.13300(13) 0.0306(6) Uani 1 1 d .
C12 C 0.5350(4) -0.2456(4) 0.06685(16) 0.0437(7) Uani 1 1 d .
H12A H 0.6275 -0.2720 0.1112 0.066 Uiso 1 1 calc R
H12B H 0.5626 -0.2341 0.0240 0.066 Uiso 1 1 calc R
H12C H 0.4624 -0.3597 0.0592 0.066 Uiso 1 1 calc R
O1 O 0.0586(2) 0.2344(2) 0.27093(8) 0.0305(5) Uani 1 1 d .
O2 O -0.1515(2) 0.5509(3) 0.04511(9) 0.0397(5) Uani 1 1 d .
O3 O 0.4324(2) -0.1986(3) 0.17193(11) 0.0458(5) Uani 1 1 d .
O4 O 0.4650(2) -0.0564(3) 0.07587(10) 0.0378(5) Uani 1 1 d .

loop_
_atom_site_aniso_label
_atom_site_aniso_U_11
_atom_site_aniso_U_22
_atom_site_aniso_U_33
_atom_site_aniso_U_23
_atom_site_aniso_U_13
_atom_site_aniso_U_12
C1 0.0249(11) 0.0267(11) 0.0221(11) -0.0008(8) 0.0094(9) -0.0008(8)
C2 0.0293(11) 0.0221(11) 0.0221(11) -0.0030(8) 0.0107(9) 0.0000(8)
C3 0.0279(11) 0.0282(12) 0.0250(10) -0.0045(9) 0.0090(9) -0.0016(9)
C4 0.0291(11) 0.0244(12) 0.0257(11) 0.0000(9) 0.0099(9) 0.0008(9)
C5 0.0329(12) 0.0228(11) 0.0247(11) -0.0030(8) 0.0129(9) -0.0003(9)
C6 0.0303(11) 0.0236(11) 0.0214(10) -0.0031(8) 0.0086(8) -0.0055(9)
C7 0.0271(12) 0.0407(14) 0.0358(13) 0.0000(10) 0.0146(10) -0.0024(10)
C8 0.0347(12) 0.0232(12) 0.0237(10) -0.0006(9) 0.0147(9) 0.0046(9)
C9 0.0392(13) 0.0225(11) 0.0354(12) 0.0001(9) 0.0203(10) -0.0017(10)
C10 0.0323(12) 0.0336(13) 0.0379(13) -0.0030(10) 0.0167(10) -0.0010(10)
C11 0.0239(11) 0.0367(14) 0.0286(11) -0.0002(10) 0.0075(9) 0.0001(9)
C12 0.0506(16) 0.0406(16) 0.0458(16) -0.0008(12) 0.0250(13) 0.0143(12)
O1 0.0414(9) 0.0314(9) 0.0206(8) 0.0010(6) 0.0141(7) 0.0032(7)
O2 0.0466(10) 0.0381(11) 0.0334(9) 0.0114(8) 0.0146(8) 0.0116(8)
O3 0.0507(11) 0.0500(12) 0.0420(10) 0.0098(9) 0.0237(9) 0.0117(9)
O4 0.0423(10) 0.0373(10) 0.0393(10) 0.0006(7) 0.0220(8) 0.0085(8)

loop_
_atom_type_symbol
_atom_type_description
_atom_type_scat_dispersion_real
_atom_type_scat_dispersion_imag
_atom_type_scat_source
C C 0.0181 0.0091 'International Tables Vol C Tables 4.2.6.8 and 6.1.1.4'
H H 0.0000 0.0000 'International Tables Vol C Tables 4.2.6.8 and 6.1.1.4'
O O 0.0492 0.0322 'International Tables Vol C Tables 4.2.6.8 and 6.1.1.4'

loop_
_geom_angle_atom_site_label_1
_geom_angle_atom_site_label_2
_geom_angle_atom_site_label_3
_geom_angle
C7 C1 C2 115.90(18)
C7 C1 C8 116.43(19)
C2 C1 C8 101.99(17)
C7 C1 C6 112.09(18)
C2 C1 C6 103.40(17)
C8 C1 C6 105.55(17)
O1 C2 C1 126.9(2)
O1 C2 C3 127.1(2)
C1 C2 C3 105.81(17)
C2 C3 C9 102.81(17)
C2 C3 C4 103.30(18)
C9 C3 C4 113.30(17)
C2 C3 H3 112.2
C9 C3 H3 112.2
C4 C3 H3 112.2
C10 C4 C5 111.11(18)
C10 C4 C3 112.52(19)
C5 C4 C3 109.37(17)
C10 C4 H4 107.9
C5 C4 H4 107.9
C3 C4 H4 107.9
C6 C5 C4 112.90(17)
C6 C5 H5A 109.0
C4 C5 H5A 109.0
C6 C5 H5B 109.0
C4 C5 H5B 109.0
H5A C5 H5B 107.8
C5 C6 C1 112.92(17)
C5 C6 H6A 109.0
C1 C6 H6A 109.0
C5 C6 H6B 109.0
C1 C6 H6B 109.0
H6A C6 H6B 107.8
C1 C7 H7A 109.5
C1 C7 H7B 109.5
H7A C7 H7B 109.5
C1 C7 H7C 109.5
H7A C7 H7C 109.5
H7B C7 H7C 109.5
O2 C8 C9 125.2(2)
O2 C8 C1 125.5(2)
C9 C8 C1 109.28(18)
C8 C9 C3 104.79(18)
C8 C9 H9A 110.8
C3 C9 H9A 110.8
C8 C9 H9B 110.8
C3 C9 H9B 110.8
H9A C9 H9B 108.9
C11 C10 C4 110.6(2)
C11 C10 H10A 109.5
C4 C10 H10A 109.5
C11 C10 H10B 109.5
C4 C10 H10B 109.5
H10A C10 H10B 108.1
O3 C11 O4 122.3(2)
O3 C11 C10 125.3(2)
O4 C11 C10 112.4(2)
O4 C12 H12A 109.5
O4 C12 H12B 109.5
H12A C12 H12B 109.5
O4 C12 H12C 109.5
H12A C12 H12C 109.5
H12B C12 H12C 109.5
C11 O4 C12 115.9(2)

loop_
_geom_bond_atom_site_label_1
_geom_bond_atom_site_label_2
_geom_bond_distance
C1 C7 1.510(3)
C1 C2 1.512(3)
C1 C8 1.522(3)
C1 C6 1.572(3)
C2 O1 1.203(3)
C2 C3 1.515(3)
C3 C9 1.537(3)
C3 C4 1.552(3)
C3 H3 1.0000
C4 C10 1.528(3)
C4 C5 1.536(3)
C4 H4 1.0000
C5 C6 1.523(3)
C5 H5A 0.9900
C5 H5B 0.9900
C6 H6A 0.9900
C6 H6B 0.9900
C7 H7A 0.9800
C7 H7B 0.9800
C7 H7C 0.9800
C8 O2 1.217(3)
C8 C9 1.516(3)
C9 H9A 0.9900
C9 H9B 0.9900
C10 C11 1.502(4)
C10 H10A 0.9900
C10 H10B 0.9900
C11 O3 1.214(3)
C11 O4 1.336(3)
C12 O4 1.439(3)
C12 H12A 0.9800
C12 H12B 0.9800
C12 H12C 0.9800

loop_
_geom_torsion_atom_site_label_1
_geom_torsion_atom_site_label_2
_geom_torsion_atom_site_label_3
_geom_torsion_atom_site_label_4
_geom_torsion
C7 C1 C2 O1 20.8(3)
C8 C1 C2 O1 148.3(2)
C6 C1 C2 O1 -102.3(2)
C7 C1 C2 C3 -163.5(2)
C8 C1 C2 C3 -36.0(2)
C6 C1 C2 C3 73.4(2)
O1 C2 C3 C9 -144.8(2)
C1 C2 C3 C9 39.5(2)
O1 C2 C3 C4 97.1(2)
C1 C2 C3 C4 -78.61(19)
C2 C3 C4 C10 -172.36(18)
C9 C3 C4 C10 77.2(2)
C2 C3 C4 C5 63.6(2)
C9 C3 C4 C5 -46.8(2)
C10 C4 C5 C6 -174.28(19)
C3 C4 C5 C6 -49.5(2)
C4 C5 C6 C1 46.5(2)
C7 C1 C6 C5 177.84(18)
C2 C1 C6 C5 -56.6(2)
C8 C1 C6 C5 50.1(2)
C7 C1 C8 O2 -35.5(3)
C2 C1 C8 O2 -162.7(2)
C6 C1 C8 O2 89.6(2)
C7 C1 C8 C9 146.1(2)
C2 C1 C8 C9 18.9(2)
C6 C1 C8 C9 -88.8(2)
O2 C8 C9 C3 -173.8(2)
C1 C8 C9 C3 4.6(2)
C2 C3 C9 C8 -26.4(2)
C4 C3 C9 C8 84.4(2)
C5 C4 C10 C11 -72.5(2)
C3 C4 C10 C11 164.50(18)
C4 C10 C11 O3 -45.4(3)
C4 C10 C11 O4 136.0(2)
O3 C11 O4 C12 -5.1(3)
C10 C11 O4 C12 173.5(2)
